data_7007412
loop_
_publ_author_name
'Salmon, Lionel'
'Thu\'ery, Pierre'
'Ephritikhine, Michel'

_publ_section_title
;
 Synthesis and crystal structure of uranium(IV) complexes with
 calix[n]arenes (n = 4, 6 and 8): mononuclear, polynuclear and 1D
 polymeric species.
;
_journal_issue 30
_journal_name_full 'Dalton transactions (Cambridge, England : 2003)'
_journal_page_first 3629
_journal_page_last 3637
_journal_paper_doi 10.1039/b604712b
_journal_year 2006
_chemical_formula_sum 'C106 H104 N4 Na4 O20 U2'
_chemical_formula_weight 2321.95
_space_group_IT_number 2
_symmetry_cell_setting triclinic
_symmetry_space_group_name_Hall '-P 1'
_symmetry_space_group_name_H-M 'P -1'
_atom_sites_solution_hydrogens geom
_atom_sites_solution_primary patter
_atom_sites_solution_secondary difmap
_audit_creation_method SHELXL-97
_cell_angle_alpha 81.021(4)
_cell_angle_beta 79.732(4)
_cell_angle_gamma 70.613(2)
_cell_formula_units_Z 2
_cell_length_a 12.4838(4)
_cell_length_b 12.7588(5)
_cell_length_c 33.6497(14)
_cell_measurement_reflns_used 102502
_cell_measurement_temperature 100(2)
_cell_measurement_theta_max 25.68
_cell_measurement_theta_min 3.08
_cell_volume 4947.6(3)
_computing_cell_refinement 'HKL2000 (Otwinowski & Minor, 1997)'
_computing_data_collection 'COLLECT (Hooft, 1998)'
_computing_data_reduction 'HKL2000 (Otwinowski & Minor, 1997)'
_computing_molecular_graphics 'SHELXTL (Sheldrick, 1999)'
_computing_publication_material 'SHELXTL (Sheldrick, 1999); PLATON (Spek, 2003)'
_computing_structure_refinement 'SHELXL-97 (Sheldrick, 1997)'
_computing_structure_solution 'SHELXS-97 (Sheldrick, 1997)'
_diffrn_ambient_temperature 100(2)
_diffrn_measured_fraction_theta_full 0.997
_diffrn_measured_fraction_theta_max 0.997
_diffrn_measurement_device_type 'Nonius Kappa-CCD area-detector diffractometer'
_diffrn_measurement_method 'two \f and six \w scans with 2\% steps'
_diffrn_radiation_monochromator graphite
_diffrn_radiation_source 'fine-focus sealed tube'
_diffrn_radiation_type MoK\a
_diffrn_radiation_wavelength 0.71073
_diffrn_reflns_av_R_equivalents 0.0732
_diffrn_reflns_av_sigmaI/netI 0.0788
_diffrn_reflns_limit_h_max 15
_diffrn_reflns_limit_h_min 0
_diffrn_reflns_limit_k_max 15
_diffrn_reflns_limit_k_min -14
_diffrn_reflns_limit_l_max 41
_diffrn_reflns_limit_l_min -39
_diffrn_reflns_number 102502
_diffrn_reflns_theta_full 25.68
_diffrn_reflns_theta_max 25.68
_diffrn_reflns_theta_min 3.08
_diffrn_standards_decay_% 0
_diffrn_standards_interval_time 0
_exptl_absorpt_coefficient_mu 3.358
_exptl_absorpt_correction_T_max 0.715
_exptl_absorpt_correction_T_min 0.499
_exptl_absorpt_correction_type refdelf
_exptl_absorpt_process_details 'program DELABS from PLATON (Spek, 2003)'
_exptl_crystal_colour 'translucent light green'
_exptl_crystal_density_diffrn 1.559
_exptl_crystal_density_meas ?
_exptl_crystal_description irregular
_exptl_crystal_F_000 2312
_exptl_crystal_size_max 0.14
_exptl_crystal_size_mid 0.14
_exptl_crystal_size_min 0.10
_refine_diff_density_max 1.624
_refine_diff_density_min -1.111
_refine_diff_density_rms 0.159
_refine_ls_extinction_method none
_refine_ls_goodness_of_fit_ref 1.049
_refine_ls_hydrogen_treatment constr
_refine_ls_matrix_type full
_refine_ls_number_parameters 1268
_refine_ls_number_reflns 18745
_refine_ls_number_restraints 72
_refine_ls_restrained_S_all 1.058
_refine_ls_R_factor_all 0.0909
_refine_ls_R_factor_gt 0.0540
_refine_ls_shift/su_max 0.002
_refine_ls_shift/su_mean 0.000
_refine_ls_structure_factor_coef Fsqd
_refine_ls_weighting_details 'calc w=1/[\s^2^(Fo^2^)+(0.0797P)^2^+5.7355P] where P=(Fo^2^+2Fc^2^)/3'
_refine_ls_weighting_scheme calc
_refine_ls_wR_factor_gt 0.1344
_refine_ls_wR_factor_ref 0.1475
_reflns_number_gt 13051
_reflns_number_total 18745
_reflns_threshold_expression >2sigma(I)
_cod_data_source_file b604712b.txt
_cod_data_source_block 9
_cod_database_code 7007412

loop_
_symmetry_equiv_pos_as_xyz
'x, y, z'
'-x, -y, -z'

loop_
_atom_site_label
_atom_site_type_symbol
_atom_site_fract_x
_atom_site_fract_y
_atom_site_fract_z
_atom_site_U_iso_or_equiv
_atom_site_adp_type
_atom_site_occupancy
_atom_site_symmetry_multiplicity
_atom_site_calc_flag
_atom_site_refinement_flags
_atom_site_disorder_assembly
_atom_site_disorder_group
U1 U -0.13582(2) 0.34818(2) 0.414631(8) 0.02710(10) Uani 1 1 d . . .
U2 U 0.26918(2) 0.24067(2) 0.108767(8) 0.02550(10) Uani 1 1 d . . .
Na1 Na -0.2631(3) 0.3173(3) 0.32600(9) 0.0456(9) Uani 1 1 d . . .
Na2 Na 0.1479(3) 0.0477(3) 0.18396(9) 0.0390(8) Uani 1 1 d . . .
Na3 Na -0.3604(3) 0.4291(3) 0.49086(9) 0.0399(8) Uani 1 1 d . . .
Na4 Na 0.4298(2) 0.1192(2) 0.02117(8) 0.0311(7) Uani 1 1 d . . .
O1 O -0.1306(4) 0.2251(4) 0.37195(15) 0.0322(13) Uani 1 1 d . . .
O2 O -0.3088(4) 0.3223(4) 0.43544(14) 0.0313(13) Uani 1 1 d . . .
O3 O -0.2363(4) 0.4589(4) 0.36238(14) 0.0307(13) Uani 1 1 d . . .
O4 O -0.1113(5) 0.4049(5) 0.28508(15) 0.0385(14) Uani 1 1 d . . .
H4 H -0.1588 0.4345 0.3082 0.046 Uiso 1 1 d R . .
O5 O 0.1007(4) 0.2173(4) 0.14174(14) 0.0307(13) Uani 1 1 d . . .
O6 O 0.2580(4) 0.1054(4) 0.07480(14) 0.0284(12) Uani 1 1 d . . .
O7 O 0.3245(4) 0.0942(4) 0.15789(13) 0.0269(12) Uani 1 1 d . . .
O8 O 0.1930(5) 0.1477(5) 0.23489(15) 0.0374(14) Uani 1 1 d . . .
H8 H 0.2346 0.1442 0.2100 0.045 Uiso 1 1 d R . .
O9 O 0.0086(4) 0.3853(4) 0.36602(14) 0.0299(12) Uani 1 1 d . . .
O10 O -0.0051(5) 0.4017(5) 0.44669(15) 0.0395(14) Uani 1 1 d . . .
O11 O 0.0025(5) 0.1825(5) 0.43561(15) 0.0416(15) Uani 1 1 d . . .
O12 O -0.1716(4) 0.3058(5) 0.48949(15) 0.0383(14) Uani 1 1 d . . .
O13 O -0.2446(4) 0.5183(5) 0.44378(15) 0.0343(13) Uani 1 1 d . . .
O14 O -0.4727(5) 0.6124(5) 0.48558(17) 0.0413(15) Uani 1 1 d . . .
O15 O 0.3612(4) 0.3869(4) 0.09479(13) 0.0297(12) Uani 1 1 d . . .
O16 O 0.2545(4) 0.3251(4) 0.16779(14) 0.0312(13) Uani 1 1 d . . .
O17 O 0.1238(4) 0.4074(4) 0.09074(15) 0.0337(13) Uani 1 1 d . . .
O18 O 0.2935(4) 0.2911(4) 0.03473(14) 0.0298(12) Uani 1 1 d . . .
O19 O 0.4663(4) 0.1481(4) 0.08475(14) 0.0270(12) Uani 1 1 d . . .
O20 O 0.5933(4) -0.0343(4) 0.03180(15) 0.0298(12) Uani 1 1 d . . .
C1 C -0.0027(8) 0.0675(7) 0.3400(2) 0.043(2) Uani 1 1 d . . .
C2 C -0.0947(7) 0.1123(7) 0.3687(2) 0.036(2) Uani 1 1 d . . .
C3 C -0.1536(7) 0.0450(7) 0.3935(2) 0.038(2) Uani 1 1 d . . .
C4 C -0.1164(8) -0.0705(8) 0.3902(3) 0.049(2) Uani 1 1 d . . .
H4A H -0.1550 -0.1161 0.4066 0.059 Uiso 1 1 calc R . .
C5 C -0.0227(8) -0.1161(7) 0.3627(3) 0.048(2) Uani 1 1 d . . .
H5 H 0.0021 -0.1926 0.3608 0.058 Uiso 1 1 calc R . .
C6 C 0.0351(8) -0.0495(7) 0.3378(2) 0.051(3) Uani 1 1 d . . .
H6 H 0.0988 -0.0815 0.3195 0.061 Uiso 1 1 calc R . .
C7 C -0.2572(7) 0.0940(7) 0.4243(3) 0.042(2) Uani 1 1 d . . .
H7A H -0.2328 0.1233 0.4448 0.051 Uiso 1 1 calc R . .
H7B H -0.2879 0.0350 0.4377 0.051 Uiso 1 1 calc R . .
C8 C -0.3513(7) 0.1870(7) 0.4048(2) 0.0337(19) Uani 1 1 d . . .
C9 C -0.3702(7) 0.2983(7) 0.4113(2) 0.035(2) Uani 1 1 d . . .
C10 C -0.4537(7) 0.3876(7) 0.3916(2) 0.035(2) Uani 1 1 d . . .
C11 C -0.5183(7) 0.3619(8) 0.3662(3) 0.051(2) Uani 1 1 d . . .
H11 H -0.5738 0.4189 0.3535 0.061 Uiso 1 1 calc R . .
C12 C -0.4990(8) 0.2516(8) 0.3603(3) 0.058(3) Uani 1 1 d . . .
H12 H -0.5429 0.2344 0.3442 0.069 Uiso 1 1 calc R . .
C13 C -0.4159(9) 0.1683(9) 0.3781(3) 0.061(3) Uani 1 1 d U . .
H13 H -0.4013 0.0955 0.3723 0.074 Uiso 1 1 calc R . .
C14 C -0.4759(7) 0.5060(7) 0.3999(2) 0.034(2) Uani 1 1 d . . .
H14A H -0.5583 0.5401 0.4054 0.041 Uiso 1 1 calc R . .
H14B H -0.4449 0.5031 0.4247 0.041 Uiso 1 1 calc R . .
C15 C -0.4301(7) 0.5830(7) 0.3683(2) 0.035(2) Uani 1 1 d . . .
C16 C -0.3126(6) 0.5596(6) 0.3529(2) 0.0280(18) Uani 1 1 d . . .
C17 C -0.2750(7) 0.6416(7) 0.3270(2) 0.0325(19) Uani 1 1 d . . .
C18 C -0.3546(7) 0.7429(7) 0.3163(2) 0.040(2) Uani 1 1 d . . .
H18 H -0.3294 0.7964 0.2987 0.048 Uiso 1 1 calc R . .
C19 C -0.4703(8) 0.7678(8) 0.3308(3) 0.048(2) Uani 1 1 d . . .
H19 H -0.5224 0.8366 0.3236 0.057 Uiso 1 1 calc R . .
C20 C -0.5052(7) 0.6856(7) 0.3567(3) 0.044(2) Uani 1 1 d . . .
H20 H -0.5826 0.7005 0.3667 0.052 Uiso 1 1 calc R . .
C21 C -0.1496(7) 0.6218(7) 0.3093(2) 0.0340(19) Uani 1 1 d . . .
H21A H -0.1288 0.6872 0.3116 0.041 Uiso 1 1 calc R . .
H21B H -0.1027 0.5592 0.3253 0.041 Uiso 1 1 calc R . .
C22 C -0.1228(7) 0.5986(7) 0.2659(2) 0.0309(18) Uani 1 1 d . . .
C23 C -0.1028(7) 0.4902(7) 0.2557(2) 0.038(2) Uani 1 1 d . . .
C24 C -0.0748(6) 0.4673(7) 0.2145(2) 0.035(2) Uani 1 1 d . . .
C25 C -0.0677(8) 0.5524(10) 0.1846(2) 0.054(3) Uani 1 1 d . . .
H25 H -0.0480 0.5374 0.1576 0.064 Uiso 1 1 calc R . .
C26 C -0.0898(7) 0.6606(9) 0.1941(3) 0.052(3) Uani 1 1 d . . .
H26 H -0.0876 0.7180 0.1735 0.062 Uiso 1 1 calc R . .
C27 C -0.1153(7) 0.6829(8) 0.2349(2) 0.043(2) Uani 1 1 d . . .
H27 H -0.1273 0.7546 0.2413 0.052 Uiso 1 1 calc R . .
C28 C -0.0400(7) 0.3515(8) 0.2034(2) 0.048(3) Uani 1 1 d . . .
H28A H -0.0651 0.3051 0.2264 0.058 Uiso 1 1 calc R . .
H28B H 0.0431 0.3236 0.1986 0.058 Uiso 1 1 calc R . .
C29 C -0.0851(7) 0.3377(7) 0.1668(2) 0.039(2) Uani 1 1 d . . .
C30 C -0.0129(7) 0.2649(7) 0.1373(2) 0.0323(19) Uani 1 1 d . . .
C31 C -0.0577(7) 0.2435(7) 0.1059(2) 0.033(2) Uani 1 1 d . . .
C32 C -0.1714(7) 0.2957(7) 0.1026(2) 0.041(2) Uani 1 1 d . . .
H32 H -0.2008 0.2815 0.0812 0.049 Uiso 1 1 calc R . .
C33 C -0.2442(7) 0.3679(7) 0.1291(2) 0.038(2) Uani 1 1 d . . .
H33 H -0.3207 0.4028 0.1256 0.046 Uiso 1 1 calc R . .
C34 C -0.1993(7) 0.3873(7) 0.1618(2) 0.042(2) Uani 1 1 d . . .
H34 H -0.2477 0.4346 0.1805 0.051 Uiso 1 1 calc R . .
C35 C 0.0183(6) 0.1632(7) 0.0754(2) 0.037(2) Uani 1 1 d . . .
H35A H -0.0300 0.1501 0.0583 0.044 Uiso 1 1 calc R . .
H35B H 0.0699 0.1988 0.0580 0.044 Uiso 1 1 calc R . .
C36 C 0.0879(7) 0.0529(7) 0.0940(2) 0.038(2) Uani 1 1 d . . .
C37 C 0.2087(7) 0.0291(7) 0.0938(2) 0.0291(18) Uani 1 1 d . . .
C38 C 0.2732(7) -0.0721(6) 0.1139(2) 0.0293(18) Uani 1 1 d . . .
C39 C 0.2174(7) -0.1488(7) 0.1327(3) 0.041(2) Uani 1 1 d . . .
H39 H 0.2599 -0.2158 0.1456 0.049 Uiso 1 1 calc R . .
C40 C 0.1040(8) -0.1299(8) 0.1329(3) 0.052(3) Uani 1 1 d . . .
H40 H 0.0702 -0.1836 0.1456 0.062 Uiso 1 1 calc R . .
C41 C 0.0377(7) -0.0300(8) 0.1140(3) 0.045(2) Uani 1 1 d . . .
H41 H -0.0403 -0.0174 0.1144 0.055 Uiso 1 1 calc R . .
C42 C 0.4008(7) -0.0990(6) 0.1107(2) 0.0323(19) Uani 1 1 d . . .
H42A H 0.4245 -0.0489 0.0888 0.039 Uiso 1 1 calc R . .
H42B H 0.4361 -0.1743 0.1030 0.039 Uiso 1 1 calc R . .
C43 C 0.4490(7) -0.0916(7) 0.1486(2) 0.0307(18) Uani 1 1 d . . .
C44 C 0.4129(7) 0.0053(6) 0.1686(2) 0.0295(18) Uani 1 1 d . . .
C45 C 0.4693(7) 0.0080(7) 0.2014(2) 0.0334(19) Uani 1 1 d . . .
C46 C 0.5571(8) -0.0823(7) 0.2124(3) 0.050(2) Uani 1 1 d . . .
H46 H 0.5932 -0.0801 0.2340 0.060 Uiso 1 1 calc R . .
C47 C 0.5945(8) -0.1771(8) 0.1926(3) 0.056(3) Uani 1 1 d . . .
H47 H 0.6560 -0.2372 0.2003 0.067 Uiso 1 1 calc R . .
C48 C 0.5405(7) -0.1819(7) 0.1616(3) 0.042(2) Uani 1 1 d . . .
H48 H 0.5648 -0.2467 0.1486 0.051 Uiso 1 1 calc R . .
C49 C 0.4338(7) 0.1135(7) 0.2239(2) 0.0343(19) Uani 1 1 d . . .
H49A H 0.5023 0.1295 0.2271 0.041 Uiso 1 1 calc R . .
H49B H 0.3889 0.1763 0.2073 0.041 Uiso 1 1 calc R . .
C50 C 0.3648(8) 0.1032(7) 0.2653(3) 0.043(2) Uani 1 1 d . . .
C51 C 0.2454(8) 0.1202(7) 0.2688(2) 0.037(2) Uani 1 1 d . . .
C52 C 0.1787(9) 0.1131(7) 0.3065(2) 0.046(2) Uani 1 1 d . . .
C53 C 0.2342(9) 0.0847(8) 0.3403(3) 0.054(3) Uani 1 1 d U . .
H53 H 0.1914 0.0780 0.3657 0.065 Uiso 1 1 calc R . .
C54 C 0.3526(10) 0.0654(9) 0.3385(3) 0.064(3) Uani 1 1 d U . .
H54 H 0.3881 0.0462 0.3618 0.077 Uiso 1 1 calc R . .
C55 C 0.4146(9) 0.0764(7) 0.2999(3) 0.051(3) Uani 1 1 d . . .
H55 H 0.4929 0.0649 0.2978 0.062 Uiso 1 1 calc R . .
C56 C 0.0507(8) 0.1426(8) 0.3094(3) 0.056(3) Uani 1 1 d U . .
H56A H 0.0319 0.1406 0.2828 0.067 Uiso 1 1 calc R . .
H56B H 0.0162 0.2187 0.3163 0.067 Uiso 1 1 calc R . .
C57 C 0.1795(7) 0.3913(7) 0.3232(2) 0.041(2) Uani 1 1 d . . .
H57A H 0.1835 0.3264 0.3113 0.061 Uiso 1 1 calc R . .
H57B H 0.2556 0.3906 0.3251 0.061 Uiso 1 1 calc R . .
H57C H 0.1424 0.4573 0.3066 0.061 Uiso 1 1 calc R . .
C58 C 0.1122(7) 0.3909(7) 0.3650(2) 0.035(2) Uani 1 1 d . . .
C59 C 0.1575(7) 0.3974(8) 0.3984(2) 0.046(2) Uani 1 1 d . . .
H59 H 0.2327 0.3986 0.3949 0.056 Uiso 1 1 calc R . .
C60 C 0.0962(8) 0.4024(8) 0.4379(3) 0.043(2) Uani 1 1 d . . .
C61 C 0.1577(8) 0.4095(9) 0.4726(3) 0.061(3) Uani 1 1 d U . .
H61A H 0.1226 0.4811 0.4828 0.091 Uiso 1 1 calc R . .
H61B H 0.2370 0.4001 0.4627 0.091 Uiso 1 1 calc R . .
H61C H 0.1519 0.3516 0.4941 0.091 Uiso 1 1 calc R . .
C62 C 0.1595(9) 0.0510(9) 0.4616(3) 0.071(3) Uani 1 1 d U . .
H62A H 0.1524 -0.0091 0.4493 0.107 Uiso 1 1 calc R . .
H62B H 0.1877 0.0226 0.4871 0.107 Uiso 1 1 calc R . .
H62C H 0.2119 0.0838 0.4440 0.107 Uiso 1 1 calc R . .
C63 C 0.0444(8) 0.1378(9) 0.4683(3) 0.058(3) Uani 1 1 d U . .
C64 C -0.0070(9) 0.1638(9) 0.5071(3) 0.063(3) Uani 1 1 d U . .
H64 H 0.0314 0.1249 0.5288 0.076 Uiso 1 1 calc R . .
C65 C -0.1121(8) 0.2440(9) 0.5154(3) 0.055(3) Uani 1 1 d . . .
C66 C -0.1659(9) 0.2568(9) 0.5597(3) 0.069(3) Uani 1 1 d U . .
H66A H -0.1733 0.3299 0.5661 0.103 Uiso 1 1 calc R . .
H66B H -0.1179 0.2013 0.5773 0.103 Uiso 1 1 calc R . .
H66C H -0.2403 0.2471 0.5637 0.103 Uiso 1 1 calc R . .
C67 C -0.1509(7) 0.6500(7) 0.4116(2) 0.043(2) Uani 1 1 d . . .
H67A H -0.1098 0.6700 0.4292 0.065 Uiso 1 1 calc R . .
H67B H -0.1756 0.7112 0.3913 0.065 Uiso 1 1 calc R . .
H67C H -0.1016 0.5856 0.3987 0.065 Uiso 1 1 calc R . .
C68 C -0.2532(7) 0.6237(7) 0.4360(2) 0.036(2) Uani 1 1 d . . .
C69 C -0.3477(8) 0.7098(7) 0.4490(2) 0.044(2) Uani 1 1 d . . .
H69 H -0.3431 0.7817 0.4419 0.053 Uiso 1 1 calc R . .
C70 C -0.4504(8) 0.7002(8) 0.4720(3) 0.047(2) Uani 1 1 d . . .
C71 C -0.5465(8) 0.8112(8) 0.4787(3) 0.065(3) Uani 1 1 d U . .
H71A H -0.5912 0.8322 0.4566 0.097 Uiso 1 1 calc R . .
H71B H -0.5133 0.8684 0.4799 0.097 Uiso 1 1 calc R . .
H71C H -0.5949 0.8023 0.5037 0.097 Uiso 1 1 calc R . .
C72 C 0.4069(7) 0.5540(7) 0.0875(2) 0.041(2) Uani 1 1 d . . .
H72A H 0.4748 0.5443 0.0992 0.062 Uiso 1 1 calc R . .
H72B H 0.3574 0.6296 0.0888 0.062 Uiso 1 1 calc R . .
H72C H 0.4277 0.5383 0.0597 0.062 Uiso 1 1 calc R . .
C73 C 0.3463(7) 0.4762(6) 0.1105(2) 0.0305(19) Uani 1 1 d . . .
C74 C 0.2854(7) 0.4983(7) 0.1491(2) 0.037(2) Uani 1 1 d . . .
H74 H 0.2688 0.5697 0.1566 0.044 Uiso 1 1 calc R . .
C75 C 0.2487(7) 0.4215(7) 0.1764(2) 0.0329(19) Uani 1 1 d . . .
C76 C 0.2047(7) 0.4465(7) 0.2199(2) 0.039(2) Uani 1 1 d . . .
H76A H 0.1479 0.4105 0.2309 0.058 Uiso 1 1 calc R . .
H76B H 0.1712 0.5258 0.2207 0.058 Uiso 1 1 calc R . .
H76C H 0.2672 0.4193 0.2357 0.058 Uiso 1 1 calc R . .
C77 C -0.0081(7) 0.5751(8) 0.0683(2) 0.048(2) Uani 1 1 d . . .
H77A H -0.0711 0.5521 0.0832 0.072 Uiso 1 1 calc R . .
H77B H -0.0297 0.6167 0.0431 0.072 Uiso 1 1 calc R . .
H77C H 0.0114 0.6211 0.0840 0.072 Uiso 1 1 calc R . .
C78 C 0.0939(7) 0.4733(7) 0.0599(2) 0.0306(18) Uani 1 1 d . . .
C79 C 0.1508(7) 0.4607(7) 0.0205(2) 0.038(2) Uani 1 1 d . . .
H79 H 0.1222 0.5152 -0.0001 0.046 Uiso 1 1 calc R . .
C80 C 0.2483(7) 0.3710(7) 0.0099(2) 0.0303(19) Uani 1 1 d . . .
C81 C 0.3021(7) 0.3689(7) -0.0346(2) 0.0327(19) Uani 1 1 d . . .
H81A H 0.3784 0.3731 -0.0371 0.049 Uiso 1 1 calc R . .
H81B H 0.2568 0.4316 -0.0506 0.049 Uiso 1 1 calc R . .
H81C H 0.3048 0.3009 -0.0441 0.049 Uiso 1 1 calc R . .
C82 C 0.5793(7) 0.1895(7) 0.1261(2) 0.036(2) Uani 1 1 d . . .
H82A H 0.5643 0.2663 0.1152 0.054 Uiso 1 1 calc R . .
H82B H 0.6560 0.1603 0.1329 0.054 Uiso 1 1 calc R . .
H82C H 0.5258 0.1840 0.1500 0.054 Uiso 1 1 calc R . .
C83 C 0.5664(7) 0.1227(6) 0.0947(2) 0.0276(18) Uani 1 1 d . . .
C84 C 0.6629(7) 0.0415(7) 0.0790(2) 0.034(2) Uani 1 1 d . . .
H84 H 0.7300 0.0315 0.0895 0.041 Uiso 1 1 calc R . .
C85 C 0.6722(7) -0.0295(7) 0.0482(2) 0.037(2) Uani 1 1 d . . .
C86 C 0.7897(6) -0.1066(7) 0.0356(3) 0.043(2) Uani 1 1 d . . .
H86A H 0.8127 -0.1635 0.0574 0.065 Uiso 1 1 calc R . .
H86B H 0.8430 -0.0649 0.0289 0.065 Uiso 1 1 calc R . .
H86C H 0.7885 -0.1407 0.0122 0.065 Uiso 1 1 calc R . .
N1 N -0.3886(8) 0.4120(8) 0.2745(3) 0.075(3) Uani 1 1 d U . .
C87 C -0.4027(8) 0.5122(8) 0.2604(3) 0.049(2) Uani 1 1 d . . .
H87 H -0.3702 0.5532 0.2724 0.059 Uiso 1 1 calc R . .
C88 C -0.4620(8) 0.5652(9) 0.2287(3) 0.053(3) Uani 1 1 d . . .
H88 H -0.4721 0.6404 0.2203 0.063 Uiso 1 1 calc R . .
C89 C -0.5074(8) 0.5027(9) 0.2094(3) 0.053(3) Uani 1 1 d . . .
H89 H -0.5479 0.5358 0.1876 0.063 Uiso 1 1 calc R . .
C90 C -0.4920(10) 0.3961(10) 0.2226(3) 0.074(3) Uani 1 1 d . . .
H90 H -0.5175 0.3514 0.2097 0.089 Uiso 1 1 calc R . .
C91 C -0.4374(11) 0.3547(12) 0.2559(4) 0.097(4) Uani 1 1 d U . .
H91 H -0.4328 0.2820 0.2668 0.116 Uiso 1 1 calc R . .
N2 N 0.1854(7) -0.1247(6) 0.2312(2) 0.0440(19) Uani 1 1 d . . .
C92 C 0.2770(8) -0.1585(8) 0.2510(3) 0.047(2) Uani 1 1 d . . .
H92 H 0.3265 -0.1157 0.2453 0.056 Uiso 1 1 calc R . .
C93 C 0.3042(7) -0.2496(8) 0.2787(3) 0.047(2) Uani 1 1 d . . .
H93 H 0.3708 -0.2682 0.2906 0.056 Uiso 1 1 calc R . .
C94 C 0.2333(8) -0.3136(7) 0.2889(3) 0.056(3) Uani 1 1 d . . .
H94 H 0.2467 -0.3734 0.3090 0.067 Uiso 1 1 calc R . .
C95 C 0.1375(8) -0.2846(8) 0.2672(3) 0.049(2) Uani 1 1 d . . .
H95 H 0.0897 -0.3289 0.2711 0.059 Uiso 1 1 calc R . .
C96 C 0.1181(8) -0.1907(8) 0.2409(2) 0.043(2) Uani 1 1 d . . .
H96 H 0.0524 -0.1700 0.2283 0.051 Uiso 1 1 calc R . .
N3 N -0.2299(7) 0.1623(7) 0.2818(2) 0.037(3) Uani 0.564(7) 1 d PG . 1
C97 C -0.2149(8) 0.1961(6) 0.2404(2) 0.043(4) Uani 0.564(7) 1 d PG . 1
C98 C -0.1941(9) 0.1197(8) 0.21248(19) 0.040(4) Uani 0.564(7) 1 d PG . 1
C99 C -0.1881(9) 0.0095(7) 0.2259(3) 0.039(4) Uani 0.564(7) 1 d PG . 1
C100 C -0.2031(10) -0.0243(6) 0.2673(3) 0.039(5) Uani 0.564(7) 1 d PG . 1
C101 C -0.2240(8) 0.0521(8) 0.2952(2) 0.044(5) Uani 0.564(7) 1 d PG . 1
N4 N -0.0566(8) 0.0666(9) 0.2128(3) 0.034(4) Uani 0.436(7) 1 d PG . 2
C102 C -0.1466(10) 0.0707(10) 0.1929(3) 0.041(5) Uani 0.436(7) 1 d PG . 2
C103 C -0.2445(9) 0.0509(12) 0.2150(4) 0.048(7) Uani 0.436(7) 1 d PG . 2
C104 C -0.2524(8) 0.0270(11) 0.2569(4) 0.038(6) Uani 0.436(7) 1 d PG . 2
C105 C -0.1624(10) 0.0229(11) 0.2768(3) 0.034(5) Uani 0.436(7) 1 d PG . 2
C106 C -0.0645(8) 0.0427(10) 0.2548(3) 0.035(5) Uani 0.436(7) 1 d PG . 2
N5 N 0.5746(6) 0.2224(5) -0.00370(18) 0.0338(16) Uani 1 1 d . . .
C107 C 0.5708(7) 0.3086(7) 0.0154(2) 0.035(2) Uani 1 1 d . . .
H107 H 0.5013 0.3472 0.0296 0.042 Uiso 1 1 calc R . .
C108 C 0.6661(8) 0.3435(7) 0.0149(2) 0.044(2) Uani 1 1 d . . .
H108 H 0.6606 0.4042 0.0282 0.052 Uiso 1 1 calc R . .
C109 C 0.7694(8) 0.2838(8) -0.0061(3) 0.050(2) Uani 1 1 d . . .
H109 H 0.8348 0.3045 -0.0073 0.060 Uiso 1 1 calc R . .
C110 C 0.7741(8) 0.1938(8) -0.0250(3) 0.045(2) Uani 1 1 d . . .
H110 H 0.8425 0.1533 -0.0393 0.054 Uiso 1 1 calc R . .
C111 C 0.6776(8) 0.1649(7) -0.0224(2) 0.040(2) Uani 1 1 d . . .
H111 H 0.6828 0.1018 -0.0342 0.048 Uiso 1 1 calc R . .

loop_
_atom_site_aniso_label
_atom_site_aniso_U_11
_atom_site_aniso_U_22
_atom_site_aniso_U_33
_atom_site_aniso_U_23
_atom_site_aniso_U_13
_atom_site_aniso_U_12
U1 0.02411(18) 0.03174(19) 0.02345(16) -0.00479(12) -0.00102(12) -0.00637(14)
U2 0.02412(17) 0.02888(18) 0.02298(16) -0.00617(12) -0.00093(12) -0.00723(14)
Na1 0.050(2) 0.042(2) 0.0356(18) -0.0085(15) -0.0100(16) 0.0026(17)
Na2 0.0343(19) 0.041(2) 0.0351(17) -0.0005(15) -0.0008(14) -0.0068(16)
Na3 0.0323(18) 0.044(2) 0.0331(17) -0.0056(15) 0.0068(14) -0.0034(16)
Na4 0.0300(17) 0.0324(18) 0.0291(16) -0.0082(13) -0.0052(13) -0.0047(14)
O1 0.033(3) 0.020(3) 0.037(3) -0.003(2) -0.003(2) -0.001(2)
O2 0.026(3) 0.044(3) 0.026(3) -0.005(2) 0.000(2) -0.014(3)
O3 0.024(3) 0.033(3) 0.030(3) 0.002(2) 0.000(2) -0.005(3)
O4 0.051(4) 0.038(3) 0.030(3) -0.008(3) 0.005(3) -0.022(3)
O5 0.024(3) 0.039(3) 0.028(3) -0.005(2) 0.002(2) -0.009(3)
O6 0.026(3) 0.030(3) 0.027(3) -0.008(2) -0.004(2) -0.005(3)
O7 0.025(3) 0.029(3) 0.024(3) -0.005(2) 0.000(2) -0.004(2)
O8 0.043(4) 0.047(4) 0.021(3) -0.007(2) 0.006(2) -0.017(3)
O9 0.025(3) 0.035(3) 0.029(3) -0.009(2) -0.001(2) -0.007(3)
O10 0.027(3) 0.062(4) 0.035(3) -0.013(3) -0.006(3) -0.016(3)
O11 0.038(3) 0.040(4) 0.033(3) 0.005(3) -0.006(3) 0.001(3)
O12 0.028(3) 0.049(4) 0.032(3) -0.004(3) 0.002(3) -0.007(3)
O13 0.025(3) 0.039(4) 0.040(3) -0.013(3) 0.000(2) -0.009(3)
O14 0.037(4) 0.037(4) 0.046(3) -0.012(3) 0.009(3) -0.011(3)
O15 0.032(3) 0.037(3) 0.025(3) -0.012(2) 0.003(2) -0.016(3)
O16 0.033(3) 0.031(3) 0.028(3) -0.008(2) 0.000(2) -0.008(3)
O17 0.031(3) 0.031(3) 0.033(3) 0.002(2) -0.006(2) -0.003(3)
O18 0.030(3) 0.029(3) 0.026(3) -0.004(2) -0.004(2) -0.003(3)
O19 0.020(3) 0.032(3) 0.028(3) -0.004(2) 0.000(2) -0.007(2)
O20 0.027(3) 0.031(3) 0.033(3) -0.007(2) -0.004(2) -0.009(3)
C1 0.047(6) 0.038(5) 0.031(5) -0.004(4) 0.003(4) -0.002(4)
C2 0.045(5) 0.036(5) 0.031(4) -0.013(4) -0.004(4) -0.013(4)
C3 0.044(5) 0.027(5) 0.042(5) -0.007(4) 0.000(4) -0.012(4)
C4 0.059(7) 0.048(6) 0.043(5) -0.008(4) -0.015(5) -0.016(5)
C5 0.065(7) 0.028(5) 0.046(5) -0.001(4) -0.017(5) -0.005(5)
C6 0.072(7) 0.033(5) 0.028(5) -0.006(4) -0.003(4) 0.010(5)
C7 0.044(6) 0.031(5) 0.054(5) -0.002(4) -0.001(4) -0.019(4)
C8 0.027(5) 0.032(5) 0.038(5) -0.004(4) -0.005(4) -0.003(4)
C9 0.029(5) 0.039(5) 0.040(5) -0.007(4) 0.000(4) -0.016(4)
C10 0.025(5) 0.041(5) 0.041(5) -0.012(4) -0.007(4) -0.007(4)
C11 0.028(5) 0.057(7) 0.066(6) -0.014(5) -0.012(5) -0.006(5)
C12 0.046(6) 0.047(6) 0.090(8) -0.021(6) -0.032(6) -0.009(5)
C13 0.063(5) 0.055(5) 0.073(5) -0.020(4) -0.001(4) -0.026(4)
C14 0.022(4) 0.037(5) 0.036(5) -0.007(4) -0.001(4) -0.002(4)
C15 0.038(5) 0.034(5) 0.035(4) -0.009(4) -0.008(4) -0.011(4)
C16 0.021(4) 0.021(4) 0.038(4) -0.008(3) -0.004(3) 0.001(3)
C17 0.029(5) 0.029(5) 0.040(5) -0.008(4) -0.004(4) -0.007(4)
C18 0.041(5) 0.039(5) 0.045(5) 0.009(4) -0.014(4) -0.021(5)
C19 0.032(5) 0.038(6) 0.069(6) -0.003(5) -0.014(5) -0.003(4)
C20 0.030(5) 0.037(5) 0.059(6) -0.001(4) -0.004(4) -0.007(4)
C21 0.032(5) 0.033(5) 0.035(4) 0.004(4) -0.013(4) -0.006(4)
C22 0.033(5) 0.035(5) 0.031(4) 0.001(4) -0.008(4) -0.019(4)
C23 0.028(5) 0.050(6) 0.036(5) -0.003(4) 0.002(4) -0.017(4)
C24 0.020(4) 0.054(6) 0.029(4) -0.003(4) -0.002(3) -0.010(4)
C25 0.044(6) 0.094(9) 0.020(4) -0.005(5) 0.006(4) -0.024(6)
C26 0.034(5) 0.075(8) 0.045(6) 0.013(5) -0.007(4) -0.024(5)
C27 0.033(5) 0.056(6) 0.045(5) 0.009(4) -0.016(4) -0.020(5)
C28 0.032(5) 0.073(7) 0.023(4) -0.014(4) 0.000(4) 0.006(5)
C29 0.027(5) 0.058(6) 0.032(4) -0.007(4) -0.002(4) -0.013(4)
C30 0.026(5) 0.039(5) 0.029(4) -0.004(4) -0.001(3) -0.007(4)
C31 0.029(5) 0.036(5) 0.033(4) -0.004(4) -0.006(4) -0.008(4)
C32 0.038(5) 0.050(6) 0.037(5) -0.006(4) -0.010(4) -0.015(5)
C33 0.021(4) 0.050(6) 0.041(5) -0.005(4) -0.008(4) -0.007(4)
C34 0.025(5) 0.054(6) 0.039(5) -0.004(4) -0.010(4) 0.000(4)
C35 0.021(4) 0.046(6) 0.040(5) -0.016(4) -0.002(4) -0.004(4)
C36 0.025(5) 0.039(5) 0.048(5) -0.019(4) 0.005(4) -0.004(4)
C37 0.029(5) 0.036(5) 0.029(4) -0.013(4) -0.001(3) -0.016(4)
C38 0.039(5) 0.024(4) 0.028(4) -0.013(3) -0.003(4) -0.011(4)
C39 0.039(5) 0.033(5) 0.052(5) -0.013(4) -0.002(4) -0.011(4)
C40 0.048(6) 0.047(6) 0.070(7) -0.015(5) 0.006(5) -0.032(5)
C41 0.025(5) 0.055(6) 0.063(6) -0.017(5) -0.004(4) -0.017(5)
C42 0.038(5) 0.024(4) 0.037(4) -0.006(3) -0.004(4) -0.011(4)
C43 0.029(5) 0.034(5) 0.033(4) -0.005(4) 0.002(4) -0.016(4)
C44 0.034(5) 0.029(5) 0.024(4) 0.006(3) -0.001(3) -0.013(4)
C45 0.034(5) 0.036(5) 0.038(5) 0.005(4) -0.009(4) -0.022(4)
C46 0.045(6) 0.031(5) 0.080(7) -0.006(5) -0.030(5) -0.010(5)
C47 0.044(6) 0.048(6) 0.076(7) 0.002(5) -0.031(5) -0.005(5)
C48 0.030(5) 0.032(5) 0.066(6) -0.010(4) -0.011(4) -0.006(4)
C49 0.036(5) 0.034(5) 0.037(5) -0.002(4) -0.012(4) -0.013(4)
C50 0.066(7) 0.027(5) 0.042(5) -0.004(4) -0.010(5) -0.019(5)
C51 0.056(6) 0.028(5) 0.031(5) -0.005(4) -0.004(4) -0.019(4)
C52 0.086(8) 0.027(5) 0.025(4) -0.004(4) 0.000(5) -0.022(5)
C53 0.073(5) 0.043(4) 0.041(4) -0.009(3) 0.002(4) -0.013(4)
C54 0.089(5) 0.059(5) 0.053(4) -0.010(4) -0.017(4) -0.028(4)
C55 0.088(8) 0.040(6) 0.043(5) 0.004(4) -0.028(5) -0.037(6)
C56 0.053(4) 0.045(4) 0.044(4) 0.004(3) 0.014(3) 0.003(3)
C57 0.030(5) 0.048(6) 0.043(5) -0.006(4) 0.005(4) -0.014(4)
C58 0.035(5) 0.036(5) 0.032(4) -0.005(4) 0.004(4) -0.011(4)
C59 0.031(5) 0.080(7) 0.038(5) -0.025(5) 0.003(4) -0.026(5)
C60 0.036(5) 0.057(6) 0.042(5) -0.007(4) -0.015(4) -0.017(5)
C61 0.054(4) 0.080(5) 0.058(4) -0.021(4) -0.011(4) -0.024(4)
C62 0.066(5) 0.069(5) 0.056(4) 0.007(4) -0.011(4) 0.006(4)
C63 0.050(4) 0.063(5) 0.047(4) 0.000(4) -0.005(4) -0.002(4)
C64 0.056(5) 0.070(5) 0.050(4) -0.004(4) -0.004(4) -0.005(4)
C65 0.039(6) 0.070(7) 0.036(5) 0.001(5) -0.009(4) 0.008(5)
C66 0.066(5) 0.075(5) 0.052(4) -0.003(4) -0.013(4) -0.003(4)
C67 0.048(6) 0.042(6) 0.041(5) -0.015(4) 0.004(4) -0.018(5)
C68 0.040(5) 0.038(5) 0.039(5) -0.014(4) 0.002(4) -0.024(4)
C69 0.049(6) 0.033(5) 0.049(5) -0.009(4) 0.004(4) -0.013(5)
C70 0.051(6) 0.047(6) 0.043(5) -0.020(5) 0.010(4) -0.017(5)
C71 0.059(5) 0.054(5) 0.071(5) 0.005(4) 0.002(4) -0.016(4)
C72 0.044(6) 0.040(5) 0.042(5) 0.000(4) -0.008(4) -0.017(5)
C73 0.029(5) 0.024(4) 0.039(5) 0.004(4) -0.019(4) -0.004(4)
C74 0.043(5) 0.029(5) 0.031(4) -0.008(4) -0.001(4) -0.002(4)
C75 0.030(5) 0.038(5) 0.035(5) -0.014(4) -0.011(4) -0.008(4)
C76 0.036(5) 0.047(6) 0.032(4) -0.012(4) -0.003(4) -0.008(4)
C77 0.043(6) 0.057(6) 0.034(5) -0.002(4) -0.003(4) -0.003(5)
C78 0.028(5) 0.027(5) 0.037(5) -0.004(4) -0.008(4) -0.008(4)
C79 0.036(5) 0.034(5) 0.037(5) -0.006(4) -0.005(4) 0.000(4)
C80 0.033(5) 0.038(5) 0.021(4) 0.002(4) -0.011(3) -0.012(4)
C81 0.032(5) 0.031(5) 0.031(4) -0.001(4) -0.003(4) -0.007(4)
C82 0.035(5) 0.042(5) 0.035(5) -0.010(4) -0.002(4) -0.016(4)
C83 0.028(5) 0.027(4) 0.022(4) 0.002(3) 0.004(3) -0.006(4)
C84 0.027(5) 0.042(5) 0.037(5) -0.004(4) -0.002(4) -0.015(4)
C85 0.034(5) 0.037(5) 0.041(5) -0.005(4) 0.005(4) -0.016(4)
C86 0.023(5) 0.045(6) 0.064(6) -0.017(5) -0.005(4) -0.008(4)
N1 0.091(5) 0.070(4) 0.081(4) 0.003(4) -0.031(4) -0.041(4)
C87 0.058(6) 0.052(6) 0.048(6) 0.002(5) -0.013(5) -0.031(5)
C88 0.048(6) 0.054(7) 0.045(6) 0.003(5) -0.006(5) -0.004(5)
C89 0.045(6) 0.077(8) 0.039(5) -0.005(5) -0.011(4) -0.021(6)
C90 0.086(9) 0.079(9) 0.077(8) -0.011(7) -0.051(7) -0.029(7)
C91 0.109(6) 0.095(6) 0.098(6) 0.000(4) -0.037(4) -0.040(4)
N2 0.050(5) 0.047(5) 0.043(4) -0.001(4) -0.011(4) -0.026(4)
C92 0.046(6) 0.052(6) 0.046(5) -0.002(5) 0.003(5) -0.028(5)
C93 0.029(5) 0.042(6) 0.065(6) -0.003(5) -0.017(4) 0.000(4)
C94 0.050(6) 0.027(5) 0.078(7) -0.006(5) 0.011(5) -0.004(5)
C95 0.045(6) 0.050(6) 0.060(6) -0.008(5) -0.014(5) -0.021(5)
C96 0.040(5) 0.052(6) 0.040(5) 0.001(4) -0.013(4) -0.018(5)
N3 0.033(7) 0.069(10) 0.018(6) -0.007(6) -0.003(5) -0.028(7)
C97 0.043(10) 0.057(11) 0.044(9) -0.015(8) -0.001(7) -0.033(9)
C98 0.029(9) 0.046(11) 0.043(9) -0.005(8) -0.007(7) -0.006(8)
C99 0.055(12) 0.025(10) 0.047(11) -0.013(8) -0.022(9) -0.014(8)
C100 0.042(11) 0.034(11) 0.048(11) -0.017(9) -0.001(9) -0.020(9)
C101 0.012(8) 0.033(10) 0.077(12) -0.005(8) 0.013(8) -0.005(7)
N4 0.019(8) 0.041(10) 0.035(9) -0.004(7) -0.001(7) -0.003(7)
C102 0.024(12) 0.043(14) 0.048(13) -0.010(10) 0.003(10) -0.002(10)
C103 0.08(2) 0.023(13) 0.040(13) 0.002(10) -0.023(13) -0.005(12)
C104 0.052(15) 0.021(12) 0.039(13) -0.008(10) 0.012(11) -0.015(11)
C105 0.014(10) 0.036(13) 0.051(13) 0.024(10) -0.014(9) -0.012(9)
C106 0.025(10) 0.038(12) 0.046(12) -0.007(9) -0.002(9) -0.017(9)
N5 0.042(4) 0.035(4) 0.029(4) -0.011(3) -0.002(3) -0.015(3)
C107 0.042(5) 0.040(5) 0.020(4) 0.003(4) -0.002(4) -0.015(4)
C108 0.057(6) 0.041(6) 0.036(5) -0.008(4) -0.009(4) -0.016(5)
C109 0.039(6) 0.057(7) 0.053(6) 0.008(5) -0.007(5) -0.021(5)
C110 0.035(5) 0.049(6) 0.048(5) -0.008(5) 0.002(4) -0.013(5)
C111 0.050(6) 0.041(5) 0.030(4) -0.008(4) 0.001(4) -0.016(5)

loop_
_atom_type_symbol
_atom_type_description
_atom_type_scat_dispersion_real
_atom_type_scat_dispersion_imag
_atom_type_scat_source
C C 0.0033 0.0016 'International Tables Vol C Tables 4.2.6.8 and 6.1.1.4'
H H 0.0000 0.0000 'International Tables Vol C Tables 4.2.6.8 and 6.1.1.4'
N N 0.0061 0.0033 'International Tables Vol C Tables 4.2.6.8 and 6.1.1.4'
O O 0.0106 0.0060 'International Tables Vol C Tables 4.2.6.8 and 6.1.1.4'
U U -9.6767 9.6646 'International Tables Vol C Tables 4.2.6.8 and 6.1.1.4'
Na Na 0.0362 0.0249 'International Tables Vol C Tables 4.2.6.8 and 6.1.1.4'

loop_
_geom_angle_atom_site_label_1
_geom_angle_atom_site_label_2
_geom_angle_atom_site_label_3
_geom_angle
_geom_angle_site_symmetry_1
_geom_angle_site_symmetry_3
_geom_angle_publ_flag
O2 U1 O1 79.28(18) . . ?
O2 U1 O9 154.07(17) . . ?
O1 U1 O9 83.40(18) . . ?
O2 U1 O11 106.80(19) . . ?
O1 U1 O11 75.38(19) . . ?
O9 U1 O11 87.08(18) . . ?
O2 U1 O3 80.20(17) . . ?
O1 U1 O3 75.56(18) . . ?
O9 U1 O3 76.86(17) . . ?
O11 U1 O3 148.13(18) . . ?
O2 U1 O13 77.91(18) . . ?
O1 U1 O13 146.24(18) . . ?
O9 U1 O13 107.84(18) . . ?
O11 U1 O13 135.34(18) . . ?
O3 U1 O13 76.30(17) . . ?
O2 U1 O10 134.54(17) . . ?
O1 U1 O10 139.39(18) . . ?
O9 U1 O10 69.91(17) . . ?
O11 U1 O10 73.3(2) . . ?
O3 U1 O10 124.24(19) . . ?
O13 U1 O10 73.15(18) . . ?
O2 U1 O12 67.74(17) . . ?
O1 U1 O12 121.33(18) . . ?
O9 U1 O12 138.19(17) . . ?
O11 U1 O12 70.11(18) . . ?
O3 U1 O12 138.12(17) . . ?
O13 U1 O12 71.32(18) . . ?
O10 U1 O12 70.14(18) . . ?
O6 U2 O5 79.83(18) . . ?
O6 U2 O7 82.97(17) . . ?
O5 U2 O7 75.77(17) . . ?
O6 U2 O16 153.77(18) . . ?
O5 U2 O16 80.94(17) . . ?
O7 U2 O16 75.11(17) . . ?
O6 U2 O17 107.49(18) . . ?
O5 U2 O17 74.27(18) . . ?
O7 U2 O17 145.72(17) . . ?
O16 U2 O17 84.07(17) . . ?
O6 U2 O19 77.15(17) . . ?
O5 U2 O19 145.38(18) . . ?
O7 U2 O19 76.05(16) . . ?
O16 U2 O19 110.52(17) . . ?
O17 U2 O19 137.60(17) . . ?
O6 U2 O15 136.45(16) . . ?
O5 U2 O15 138.14(17) . . ?
O7 U2 O15 120.55(17) . . ?
O16 U2 O15 68.78(16) . . ?
O17 U2 O15 74.46(18) . . ?
O19 U2 O15 74.63(16) . . ?
O6 U2 O18 68.50(17) . . ?
O5 U2 O18 120.43(17) . . ?
O7 U2 O18 142.17(16) . . ?
O16 U2 O18 137.39(17) . . ?
O17 U2 O18 69.54(17) . . ?
O19 U2 O18 73.82(16) . . ?
O15 U2 O18 72.15(16) . . ?
O1 Na1 N1 175.9(3) . . ?
O1 Na1 O3 71.57(19) . . ?
N1 Na1 O3 109.1(3) . . ?
O1 Na1 N3 100.2(3) . . ?
N1 Na1 N3 78.1(3) . . ?
O3 Na1 N3 163.6(3) . . ?
O1 Na1 O4 88.1(2) . . ?
N1 Na1 O4 88.3(3) . . ?
O3 Na1 O4 68.20(18) . . ?
N3 Na1 O4 97.9(2) . . ?
O5 Na2 O7 71.73(19) . . ?
O5 Na2 N2 176.2(2) . . ?
O7 Na2 N2 111.2(2) . . ?
O5 Na2 N4 94.1(3) . . ?
O7 Na2 N4 161.4(3) . . ?
N2 Na2 N4 82.5(3) . . ?
O5 Na2 O8 88.8(2) . . ?
O7 Na2 O8 70.07(18) . . ?
N2 Na2 O8 90.0(2) . . ?
N4 Na2 O8 98.4(3) . . ?
O14 Na3 O14 86.2(2) . 2_466 ?
O14 Na3 O2 121.6(2) . . ?
O14 Na3 O2 95.3(2) 2_466 . ?
O14 Na3 O12 145.6(3) . . ?
O14 Na3 O12 127.4(2) 2_466 . ?
O2 Na3 O12 68.6(2) . . ?
O14 Na3 O13 76.7(2) . . ?
O14 Na3 O13 153.1(2) 2_466 . ?
O2 Na3 O13 76.84(19) . . ?
O12 Na3 O13 74.1(2) . . ?
O20 Na4 O18 116.9(2) 2_655 . ?
O20 Na4 O20 88.3(2) 2_655 . ?
O18 Na4 O20 154.8(2) . . ?
O20 Na4 O19 162.2(2) 2_655 . ?
O18 Na4 O19 76.66(18) . . ?
O20 Na4 O19 78.60(19) . . ?
O20 Na4 N5 109.7(2) 2_655 . ?
O18 Na4 N5 88.0(2) . . ?
O20 Na4 N5 83.5(2) . . ?
O19 Na4 N5 80.9(2) . . ?
O20 Na4 O6 102.3(2) 2_655 . ?
O18 Na4 O6 65.44(18) . . ?
O20 Na4 O6 110.8(2) . . ?
O19 Na4 O6 71.87(17) . . ?
N5 Na4 O6 145.3(2) . . ?
C2 O1 U1 140.9(5) . . ?
C2 O1 Na1 109.2(5) . . ?
U1 O1 Na1 108.2(2) . . ?
C9 O2 U1 124.5(4) . . ?
C9 O2 Na3 132.8(5) . . ?
U1 O2 Na3 96.4(2) . . ?
C16 O3 U1 143.1(4) . . ?
C16 O3 Na1 109.5(4) . . ?
U1 O3 Na1 102.2(2) . . ?
C23 O4 Na1 140.4(5) . . ?
C30 O5 U2 135.7(5) . . ?
C30 O5 Na2 116.0(5) . . ?
U2 O5 Na2 107.1(2) . . ?
C37 O6 U2 120.5(4) . . ?
C37 O6 Na4 139.7(4) . . ?
U2 O6 Na4 92.78(19) . . ?
C44 O7 U2 143.9(4) . . ?
C44 O7 Na2 107.4(4) . . ?
U2 O7 Na2 103.5(2) . . ?
C51 O8 Na2 137.7(5) . . ?
C58 O9 U1 137.7(5) . . ?
C60 O10 U1 135.6(5) . . ?
C63 O11 U1 136.6(6) . . ?
C65 O12 Na3 135.4(5) . . ?
C65 O12 U1 134.0(5) . . ?
Na3 O12 U1 90.6(2) . . ?
C68 O13 Na3 130.0(5) . . ?
C68 O13 U1 137.1(5) . . ?
Na3 O13 U1 92.5(2) . . ?
C70 O14 Na3 132.2(6) . . ?
C70 O14 Na3 133.8(6) . 2_466 ?
Na3 O14 Na3 93.8(2) . 2_466 ?
C73 O15 U2 134.2(5) . . ?
C75 O16 U2 137.0(5) . . ?
C78 O17 U2 139.9(5) . . ?
C80 O18 Na4 128.4(5) . . ?
C80 O18 U2 137.3(5) . . ?
Na4 O18 U2 94.09(19) . . ?
C83 O19 Na4 123.9(4) . . ?
C83 O19 U2 141.0(4) . . ?
Na4 O19 U2 94.94(18) . . ?
C85 O20 Na4 138.3(5) . 2_655 ?
C85 O20 Na4 123.2(5) . . ?
Na4 O20 Na4 91.7(2) 2_655 . ?
C2 C1 C6 118.7(8) . . ?
C2 C1 C56 120.7(8) . . ?
C6 C1 C56 120.4(7) . . ?
O1 C2 C1 119.5(8) . . ?
O1 C2 C3 119.5(7) . . ?
C1 C2 C3 121.0(8) . . ?
C2 C3 C4 119.4(8) . . ?
C2 C3 C7 121.4(7) . . ?
C4 C3 C7 119.2(8) . . ?
C5 C4 C3 119.9(9) . . ?
C4 C5 C6 120.9(9) . . ?
C5 C6 C1 120.1(8) . . ?
C3 C7 C8 112.5(7) . . ?
C13 C8 C9 117.4(8) . . ?
C13 C8 C7 123.2(8) . . ?
C9 C8 C7 119.2(7) . . ?
O2 C9 C8 120.5(7) . . ?
O2 C9 C10 119.2(7) . . ?
C8 C9 C10 120.3(7) . . ?
C11 C10 C9 119.0(8) . . ?
C11 C10 C14 121.2(8) . . ?
C9 C10 C14 119.8(7) . . ?
C12 C11 C10 119.9(9) . . ?
C13 C12 C11 120.1(9) . . ?
C12 C13 C8 123.1(9) . . ?
C15 C14 C10 119.0(6) . . ?
C20 C15 C16 118.8(8) . . ?
C20 C15 C14 117.9(7) . . ?
C16 C15 C14 123.0(7) . . ?
O3 C16 C17 119.7(7) . . ?
O3 C16 C15 120.9(7) . . ?
C17 C16 C15 119.4(7) . . ?
C18 C17 C16 119.1(7) . . ?
C18 C17 C21 118.7(7) . . ?
C16 C17 C21 122.1(7) . . ?
C17 C18 C19 122.6(8) . . ?
C18 C19 C20 117.2(8) . . ?
C15 C20 C19 122.9(8) . . ?
C22 C21 C17 114.1(6) . . ?
C27 C22 C23 118.9(7) . . ?
C27 C22 C21 120.7(8) . . ?
C23 C22 C21 120.3(7) . . ?
O4 C23 C22 121.1(7) . . ?
O4 C23 C24 118.5(8) . . ?
C22 C23 C24 120.4(8) . . ?
C25 C24 C23 119.3(8) . . ?
C25 C24 C28 119.0(8) . . ?
C23 C24 C28 121.3(8) . . ?
C24 C25 C26 120.9(8) . . ?
C25 C26 C27 119.8(9) . . ?
C22 C27 C26 120.6(9) . . ?
C24 C28 C29 115.7(7) . . ?
C34 C29 C30 117.7(7) . . ?
C34 C29 C28 121.4(7) . . ?
C30 C29 C28 120.8(7) . . ?
O5 C30 C31 121.4(7) . . ?
O5 C30 C29 117.9(7) . . ?
C31 C30 C29 120.6(7) . . ?
C32 C31 C30 118.7(7) . . ?
C32 C31 C35 120.6(7) . . ?
C30 C31 C35 120.6(7) . . ?
C31 C32 C33 123.4(8) . . ?
C32 C33 C34 117.8(8) . . ?
C29 C34 C33 121.6(8) . . ?
C36 C35 C31 114.6(7) . . ?
C41 C36 C37 117.5(8) . . ?
C41 C36 C35 122.2(7) . . ?
C37 C36 C35 120.2(8) . . ?
O6 C37 C38 121.2(7) . . ?
O6 C37 C36 118.5(7) . . ?
C38 C37 C36 120.3(7) . . ?
C39 C38 C37 118.5(8) . . ?
C39 C38 C42 121.8(7) . . ?
C37 C38 C42 119.4(7) . . ?
C40 C39 C38 122.7(9) . . ?
C39 C40 C41 120.0(9) . . ?
C40 C41 C36 120.9(8) . . ?
C38 C42 C43 117.2(6) . . ?
C44 C43 C48 118.5(7) . . ?
C44 C43 C42 122.7(7) . . ?
C48 C43 C42 118.4(7) . . ?
O7 C44 C43 121.3(7) . . ?
O7 C44 C45 119.8(7) . . ?
C43 C44 C45 118.9(7) . . ?
C46 C45 C44 119.4(8) . . ?
C46 C45 C49 119.8(7) . . ?
C44 C45 C49 120.8(7) . . ?
C45 C46 C47 122.1(9) . . ?
C48 C47 C46 119.3(9) . . ?
C47 C48 C43 121.7(8) . . ?
C50 C49 C45 113.9(7) . . ?
C55 C50 C51 118.2(8) . . ?
C55 C50 C49 121.6(9) . . ?
C51 C50 C49 120.2(7) . . ?
O8 C51 C52 118.5(8) . . ?
O8 C51 C50 119.7(7) . . ?
C52 C51 C50 121.8(8) . . ?
C53 C52 C51 117.2(10) . . ?
C53 C52 C56 122.3(8) . . ?
C51 C52 C56 120.4(8) . . ?
C52 C53 C54 123.2(9) . . ?
C55 C54 C53 117.0(9) . . ?
C50 C55 C54 122.5(10) . . ?
C52 C56 C1 115.2(7) . . ?
O9 C58 C59 124.3(7) . . ?
O9 C58 C57 114.4(7) . . ?
C59 C58 C57 121.3(8) . . ?
C58 C59 C60 123.5(8) . . ?
O10 C60 C59 124.5(8) . . ?
O10 C60 C61 117.5(8) . . ?
C59 C60 C61 118.0(8) . . ?
O11 C63 C64 125.6(9) . . ?
O11 C63 C62 113.4(8) . . ?
C64 C63 C62 121.0(9) . . ?
C65 C64 C63 124.0(9) . . ?
O12 C65 C64 125.4(8) . . ?
O12 C65 C66 115.4(8) . . ?
C64 C65 C66 119.1(8) . . ?
O13 C68 C69 124.6(8) . . ?
O13 C68 C67 116.1(7) . . ?
C69 C68 C67 119.3(8) . . ?
C68 C69 C70 126.8(8) . . ?
O14 C70 C69 126.9(8) . . ?
O14 C70 C71 117.5(8) . . ?
C69 C70 C71 115.6(9) . . ?
O15 C73 C74 123.5(7) . . ?
O15 C73 C72 116.5(7) . . ?
C74 C73 C72 119.7(7) . . ?
C75 C74 C73 124.2(8) . . ?
O16 C75 C74 123.5(7) . . ?
O16 C75 C76 116.7(7) . . ?
C74 C75 C76 119.6(7) . . ?
O17 C78 C79 124.8(7) . . ?
O17 C78 C77 115.0(7) . . ?
C79 C78 C77 120.1(7) . . ?
C78 C79 C80 124.3(8) . . ?
O18 C80 C79 123.9(7) . . ?
O18 C80 C81 117.7(7) . . ?
C79 C80 C81 118.3(7) . . ?
O19 C83 C84 125.7(7) . . ?
O19 C83 C82 116.1(6) . . ?
C84 C83 C82 118.1(7) . . ?
C83 C84 C85 128.0(8) . . ?
O20 C85 C84 126.7(8) . . ?
O20 C85 C86 116.9(7) . . ?
C84 C85 C86 116.4(8) . . ?
C87 N1 C91 115.7(10) . . ?
C87 N1 Na1 122.6(7) . . ?
C91 N1 Na1 121.2(8) . . ?
N1 C87 C88 124.8(10) . . ?
C87 C88 C89 118.0(10) . . ?
C90 C89 C88 119.2(9) . . ?
C89 C90 C91 117.3(11) . . ?
C90 C91 N1 124.8(13) . . ?
C92 N2 C96 113.7(8) . . ?
C92 N2 Na2 120.7(6) . . ?
C96 N2 Na2 125.6(6) . . ?
N2 C92 C93 125.9(9) . . ?
C92 C93 C94 119.5(9) . . ?
C93 C94 C95 116.9(9) . . ?
C96 C95 C94 118.0(9) . . ?
N2 C96 C95 125.8(8) . . ?
C97 N3 C101 120.0 . . ?
C97 N3 Na1 113.5(4) . . ?
C101 N3 Na1 126.4(4) . . ?
C98 C97 N3 120.0 . . ?
C97 C98 C99 120.0 . . ?
C98 C99 C100 120.0 . . ?
C101 C100 C99 120.0 . . ?
C100 C101 N3 120.0 . . ?
C102 N4 C106 120.0 . . ?
C102 N4 Na2 128.8(6) . . ?
C106 N4 Na2 109.2(5) . . ?
N4 C102 C103 120.0 . . ?
C102 C103 C104 120.0 . . ?
C105 C104 C103 120.0 . . ?
C104 C105 C106 120.0 . . ?
C105 C106 N4 120.0 . . ?
C107 N5 C111 117.0(7) . . ?
C107 N5 Na4 119.4(5) . . ?
C111 N5 Na4 117.6(5) . . ?
N5 C107 C108 123.3(8) . . ?
C109 C108 C107 117.4(8) . . ?
C110 C109 C108 119.5(9) . . ?
C111 C110 C109 119.1(8) . . ?
N5 C111 C110 123.7(8) . . ?

loop_
_geom_bond_atom_site_label_1
_geom_bond_atom_site_label_2
_geom_bond_distance
_geom_bond_site_symmetry_2
_geom_bond_publ_flag
U1 O2 2.264(5) . ?
U1 O1 2.267(5) . ?
U1 O9 2.329(5) . ?
U1 O11 2.344(5) . ?
U1 O3 2.344(5) . ?
U1 O13 2.398(5) . ?
U1 O10 2.427(5) . ?
U1 O12 2.484(5) . ?
U1 Na3 3.442(3) . ?
U1 Na1 3.747(3) . ?
U2 O6 2.267(5) . ?
U2 O5 2.285(5) . ?
U2 O7 2.300(5) . ?
U2 O16 2.355(5) . ?
U2 O17 2.369(5) . ?
U2 O19 2.400(5) . ?
U2 O15 2.446(5) . ?
U2 O18 2.464(5) . ?
U2 Na4 3.517(3) . ?
U2 Na2 3.732(3) . ?
Na1 O1 2.358(6) . ?
Na1 N1 2.446(9) . ?
Na1 O3 2.471(6) . ?
Na1 N3 2.540(7) . ?
Na1 O4 2.594(6) . ?
Na1 C10 2.944(8) . ?
Na1 C9 2.953(8) . ?
Na1 C2 3.095(9) . ?
Na2 O5 2.354(6) . ?
Na2 O7 2.450(6) . ?
Na2 N2 2.464(8) . ?
Na2 N4 2.509(9) . ?
Na2 O8 2.528(6) . ?
Na2 C38 2.926(7) . ?
Na2 C37 3.020(8) . ?
Na2 C39 3.064(8) . ?
Na3 O14 2.291(6) . ?
Na3 O14 2.294(7) 2_466 ?
Na3 O2 2.352(6) . ?
Na3 O12 2.356(6) . ?
Na3 O13 2.367(6) . ?
Na3 Na3 3.347(6) 2_466 ?
Na4 O20 2.330(6) 2_655 ?
Na4 O18 2.339(6) . ?
Na4 O20 2.349(6) . ?
Na4 O19 2.372(5) . ?
Na4 N5 2.528(7) . ?
Na4 O6 2.581(6) . ?
Na4 Na4 3.358(6) 2_655 ?
O1 C2 1.374(9) . ?
O2 C9 1.339(9) . ?
O3 C16 1.352(8) . ?
O4 C23 1.369(9) . ?
O5 C30 1.370(9) . ?
O6 C37 1.342(9) . ?
O7 C44 1.348(9) . ?
O8 C51 1.357(9) . ?
O9 C58 1.313(9) . ?
O10 C60 1.250(9) . ?
O11 C63 1.273(10) . ?
O12 C65 1.251(9) . ?
O13 C68 1.301(9) . ?
O14 C70 1.243(10) . ?
O14 Na3 2.294(7) 2_466 ?
O15 C73 1.274(8) . ?
O16 C75 1.283(9) . ?
O17 C78 1.257(9) . ?
O18 C80 1.255(8) . ?
O19 C83 1.275(8) . ?
O20 C85 1.235(9) . ?
O20 Na4 2.330(6) 2_655 ?
C1 C2 1.387(11) . ?
C1 C6 1.417(11) . ?
C1 C56 1.515(12) . ?
C2 C3 1.397(11) . ?
C3 C4 1.407(11) . ?
C3 C7 1.524(11) . ?
C4 C5 1.376(12) . ?
C5 C6 1.384(13) . ?
C7 C8 1.525(11) . ?
C8 C13 1.401(12) . ?
C8 C9 1.407(11) . ?
C9 C10 1.431(11) . ?
C10 C11 1.412(11) . ?
C10 C14 1.505(11) . ?
C11 C12 1.387(12) . ?
C12 C13 1.363(13) . ?
C14 C15 1.501(11) . ?
C15 C20 1.378(11) . ?
C15 C16 1.413(10) . ?
C16 C17 1.404(11) . ?
C17 C18 1.384(11) . ?
C17 C21 1.524(10) . ?
C18 C19 1.385(11) . ?
C19 C20 1.391(12) . ?
C21 C22 1.493(10) . ?
C22 C27 1.390(11) . ?
C22 C23 1.407(11) . ?
C23 C24 1.419(10) . ?
C24 C25 1.376(12) . ?
C24 C28 1.484(12) . ?
C25 C26 1.392(13) . ?
C26 C27 1.406(11) . ?
C28 C29 1.497(11) . ?
C29 C34 1.384(10) . ?
C29 C30 1.440(10) . ?
C30 C31 1.382(11) . ?
C31 C32 1.370(11) . ?
C31 C35 1.530(10) . ?
C32 C33 1.372(10) . ?
C33 C34 1.408(11) . ?
C35 C36 1.496(11) . ?
C36 C41 1.426(12) . ?
C36 C37 1.434(11) . ?
C37 C38 1.415(11) . ?
C38 C39 1.394(11) . ?
C38 C42 1.502(10) . ?
C39 C40 1.355(12) . ?
C40 C41 1.395(12) . ?
C42 C43 1.531(10) . ?
C43 C44 1.401(10) . ?
C43 C48 1.404(11) . ?
C44 C45 1.423(10) . ?
C45 C46 1.355(11) . ?
C45 C49 1.544(11) . ?
C46 C47 1.375(12) . ?
C47 C48 1.358(12) . ?
C49 C50 1.511(11) . ?
C50 C55 1.361(11) . ?
C50 C51 1.419(12) . ?
C51 C52 1.396(11) . ?
C52 C53 1.376(12) . ?
C52 C56 1.503(13) . ?
C53 C54 1.406(14) . ?
C54 C55 1.400(13) . ?
C57 C58 1.503(10) . ?
C58 C59 1.371(11) . ?
C59 C60 1.408(11) . ?
C60 C61 1.536(11) . ?
C62 C63 1.500(13) . ?
C63 C64 1.385(12) . ?
C64 C65 1.383(12) . ?
C65 C66 1.532(12) . ?
C67 C68 1.498(11) . ?
C68 C69 1.377(11) . ?
C69 C70 1.406(12) . ?
C70 C71 1.540(12) . ?
C72 C73 1.486(11) . ?
C73 C74 1.399(10) . ?
C74 C75 1.373(11) . ?
C75 C76 1.512(10) . ?
C77 C78 1.509(11) . ?
C78 C79 1.393(10) . ?
C79 C80 1.402(10) . ?
C80 C81 1.530(10) . ?
C82 C83 1.516(10) . ?
C83 C84 1.386(10) . ?
C84 C85 1.444(11) . ?
C85 C86 1.500(11) . ?
N1 C87 1.257(11) . ?
N1 C91 1.368(14) . ?
C87 C88 1.365(12) . ?
C88 C89 1.405(13) . ?
C89 C90 1.323(14) . ?
C90 C91 1.357(14) . ?
N2 C92 1.339(11) . ?
N2 C96 1.344(11) . ?
C92 C93 1.359(12) . ?
C93 C94 1.360(12) . ?
C94 C95 1.425(12) . ?
C95 C96 1.354(12) . ?
N3 C97 1.3900 . ?
N3 C101 1.3900 . ?
C97 C98 1.3900 . ?
C98 C99 1.3900 . ?
C99 C100 1.3900 . ?
C100 C101 1.3900 . ?
N4 C102 1.3900 . ?
N4 C106 1.3900 . ?
C102 C103 1.3900 . ?
C103 C104 1.3900 . ?
C104 C105 1.3900 . ?
C105 C106 1.3900 . ?
N5 C107 1.342(10) . ?
N5 C111 1.348(10) . ?
C107 C108 1.399(11) . ?
C108 C109 1.390(12) . ?
C109 C110 1.377(12) . ?
C110 C111 1.358(11) . ?

loop_
_geom_hbond_atom_site_label_D
_geom_hbond_atom_site_label_H
_geom_hbond_atom_site_label_A
_geom_hbond_distance_DH
_geom_hbond_distance_HA
_geom_hbond_distance_DA
_geom_hbond_angle_DHA
_geom_hbond_site_symmetry_A
O4 H4 O3 0.94 1.92 2.841(7) 165.5 .
O8 H8 O7 0.90 1.98 2.858(6) 164.3 .
